data_2216017
loop_
_publ_author_name
'Dai, Hong'
'Zhang, Xin'
'Qin, Xue'
'Qin, Zheng-Fang'
'Fang, Jian-Xin'

_publ_section_title (<i>Z</i>)-2-[2-(Cyanoimino)-1,3-thiazolidin-1-yl]-1,3-diphenylprop-2-en-1-one
_journal_coeditor_code IS2212
_journal_issue 11
_journal_name_full 'Acta Crystallographica Section E'
_journal_page_first o4283
_journal_page_last o4283
_journal_paper_doi 10.1107/S1600536807048696
_journal_volume 63
_journal_year 2007
_chemical_formula_iupac 'C19 H15 N3 O S'
_chemical_formula_moiety 'C19 H15 N3 O S'
_chemical_formula_sum 'C19 H15 N3 O S'
_chemical_formula_weight 333.40
_chemical_name_systematic
;
(Z)-2-[2-(Cyanoimino)-1,3-thiazolidin-1-yl]-1,3-diphenylprop-2-en-1-one
;
_space_group_IT_number 4
_symmetry_cell_setting monoclinic
_symmetry_space_group_name_Hall 'P 2yb'
_symmetry_space_group_name_H-M 'P 1 21 1'
_atom_sites_solution_hydrogens geom
_atom_sites_solution_primary direct
_atom_sites_solution_secondary difmap
_cell_angle_alpha 90.00
_cell_angle_beta 112.660(8)
_cell_angle_gamma 90.00
_cell_formula_units_Z 2
_cell_length_a 9.927(4)
_cell_length_b 8.389(4)
_cell_length_c 10.883(5)
_cell_measurement_reflns_used 1300
_cell_measurement_temperature 294(2)
_cell_measurement_theta_max 22.73
_cell_measurement_theta_min 3.16
_cell_volume 836.3(7)
_computing_cell_refinement 'SAINT (Bruker, 1999)'
_computing_data_collection 'SMART (Bruker, 1998)'
_computing_data_reduction 'SAINT (Bruker, 1999)'
_computing_molecular_graphics 'SHELXTL (Bruker, 1999)'
_computing_publication_material 'SHELXTL (Bruker, 1999)'
_computing_structure_refinement 'SHELXL97 (Sheldrick, 1997)'
_computing_structure_solution 'SHELXS97 (Sheldrick, 1997)'
_diffrn_ambient_temperature 294(2)
_diffrn_measured_fraction_theta_full 0.999
_diffrn_measured_fraction_theta_max 0.999
_diffrn_measurement_device_type 'Bruker SMART 1000'
_diffrn_measurement_method '\f and \w'
_diffrn_radiation_monochromator graphite
_diffrn_radiation_source 'fine-focus sealed tube'
_diffrn_radiation_type MoK\a
_diffrn_radiation_wavelength 0.71073
_diffrn_reflns_av_R_equivalents 0.0314
_diffrn_reflns_av_sigmaI/netI 0.0615
_diffrn_reflns_limit_h_max 11
_diffrn_reflns_limit_h_min -9
_diffrn_reflns_limit_k_max 9
_diffrn_reflns_limit_k_min -9
_diffrn_reflns_limit_l_max 12
_diffrn_reflns_limit_l_min -11
_diffrn_reflns_number 4284
_diffrn_reflns_theta_full 25.01
_diffrn_reflns_theta_max 25.01
_diffrn_reflns_theta_min 2.03
_exptl_absorpt_coefficient_mu 0.204
_exptl_absorpt_correction_T_max 0.9760
_exptl_absorpt_correction_T_min 0.9664
_exptl_absorpt_correction_type multi-scan
_exptl_absorpt_process_details '(<i>SADABS</i>; Sheldrick, 1996)'
_exptl_crystal_colour yellow
_exptl_crystal_density_diffrn 1.324
_exptl_crystal_density_method 'not measured'
_exptl_crystal_description Monoclinic
_exptl_crystal_F_000 348
_exptl_crystal_size_max 0.20
_exptl_crystal_size_mid 0.18
_exptl_crystal_size_min 0.12
_refine_diff_density_max 0.226
_refine_diff_density_min -0.187
_refine_ls_abs_structure_details 'Flack (1983), 1288 Friedel pairs'
_refine_ls_abs_structure_Flack 0.04(11)
_refine_ls_extinction_method none
_refine_ls_goodness_of_fit_ref 1.026
_refine_ls_hydrogen_treatment constr
_refine_ls_matrix_type full
_refine_ls_number_parameters 205
_refine_ls_number_reflns 2864
_refine_ls_number_restraints 19
_refine_ls_restrained_S_all 1.061
_refine_ls_R_factor_all 0.0807
_refine_ls_R_factor_gt 0.0438
_refine_ls_shift/su_max 0.003
_refine_ls_shift/su_mean 0.001
_refine_ls_structure_factor_coef Fsqd
_refine_ls_weighting_details 'calc w=1/[\s^2^(Fo^2^)+(0.0463P)^2^+0.0872P] where P=(Fo^2^+2Fc^2^)/3'
_refine_ls_weighting_scheme calc
_refine_ls_wR_factor_gt 0.0909
_refine_ls_wR_factor_ref 0.1080
_reflns_number_gt 2018
_reflns_number_total 2864
_reflns_threshold_expression I>2\s(I)
_cod_data_source_file is2212.cif
_cod_data_source_block I
_cod_depositor_comments
;
The following automatic conversions were performed:
'_symmetry_cell_setting' value 'Monoclinic' changed to 'monoclinic'
according to '/home/saulius/struct/CIF-dictionaries/cif_core.dic'
dictionary named 'cif_core.dic' version 2.4.1 from 2010-06-29.

Automatic conversion script
Id: cif_fix_enum 1527 2010-12-29 10:47:43Z saulius 

The following automatic conversions were performed:

'_symmetry_cell_setting' value 'Monoclinic' changed to 'monoclinic'
according to /home/saulius/struct/CIF-dictionaries/cif_core.dic
dictionary named 'cif_core.dic' version 2.4.1 from 2010-06-29.

Automatic conversion script
Id: cif_fix_values 1715 2011-07-08 13:25:40Z adriana 
;
_cod_original_sg_symbol_H-M 'P 21'
_cod_database_code 2216017
_cod_database_fobs_code 2216017

loop_
_symmetry_equiv_pos_as_xyz
'x, y, z'
'-x, y+1/2, -z'

loop_
_atom_site_type_symbol
_atom_site_label
_atom_site_fract_x
_atom_site_fract_y
_atom_site_fract_z
_atom_site_U_iso_or_equiv
_atom_site_adp_type
_atom_site_calc_flag
_atom_site_refinement_flags
_atom_site_occupancy
S S1 0.93482(9) 0.39396(12) 0.89044(9) 0.0501(3) Uani d . 1
O O1 0.3637(2) 0.3867(4) 0.4751(2) 0.0626(7) Uani d . 1
N N1 0.7396(3) 0.3105(3) 0.6658(3) 0.0377(7) Uani d . 1
N N2 0.7006(3) 0.5630(4) 0.7268(3) 0.0431(8) Uani d . 1
N N3 0.7699(3) 0.7903(4) 0.8818(3) 0.0588(9) Uani d . 1
C C1 0.3495(4) 0.3343(5) 0.7246(4) 0.0657(12) Uani d . 1
H H1 0.2937 0.4191 0.6762 0.079 Uiso calc R 1
C C2 0.3285(5) 0.2780(7) 0.8354(5) 0.0810(15) Uani d . 1
H H2 0.2601 0.3266 0.8622 0.097 Uiso calc R 1
C C3 0.4074(6) 0.1520(7) 0.9055(5) 0.0781(14) Uani d . 1
H H3 0.3928 0.1151 0.9801 0.094 Uiso calc R 1
C C4 0.5074(5) 0.0796(6) 0.8668(5) 0.0676(12) Uani d . 1
H H4 0.5593 -0.0083 0.9134 0.081 Uiso calc R 1
C C5 0.5313(4) 0.1379(4) 0.7574(4) 0.0507(10) Uani d . 1
H H5 0.6016 0.0900 0.7326 0.061 Uiso calc R 1
C C6 0.4531(4) 0.2649(4) 0.6854(4) 0.0428(9) Uani d . 1
C C7 0.4669(4) 0.3283(4) 0.5640(4) 0.0438(9) Uani d . 1
C C8 0.6097(3) 0.3175(4) 0.5481(3) 0.0374(8) Uani d . 1
C C9 0.6117(4) 0.3133(5) 0.4264(3) 0.0450(9) Uani d . 1
H H9 0.5201 0.3063 0.3578 0.054 Uiso calc R 1
C C10 0.7333(2) 0.3179(3) 0.3828(3) 0.0506(9) Uani d G 1
C C11 0.7150(3) 0.2416(4) 0.2640(3) 0.0704(13) Uani d G 1
H H11 0.6264 0.1932 0.2141 0.085 Uiso calc R 1
C C12 0.8290(4) 0.2376(4) 0.2199(3) 0.0958(17) Uani d GU 1
H H12 0.8167 0.1865 0.1404 0.115 Uiso calc R 1
C C13 0.9614(3) 0.3099(5) 0.2945(4) 0.1010(17) Uani d GU 1
H H13 1.0377 0.3073 0.2649 0.121 Uiso calc R 1
C C14 0.9797(2) 0.3863(5) 0.4132(3) 0.0951(16) Uani d GU 1
H H14 1.0683 0.4347 0.4631 0.114 Uiso calc R 1
C C15 0.8657(3) 0.3903(4) 0.4574(2) 0.0708(12) Uani d G 1
H H15 0.8780 0.4414 0.5368 0.085 Uiso calc R 1
C C16 0.8452(4) 0.1804(4) 0.6972(4) 0.0471(9) Uani d . 1
H H16A 0.9097 0.1940 0.6499 0.057 Uiso calc R 1
H H16B 0.7955 0.0788 0.6718 0.057 Uiso calc R 1
C C17 0.9300(4) 0.1865(5) 0.8442(4) 0.0575(11) Uani d . 1
H H17A 1.0281 0.1461 0.8664 0.069 Uiso calc R 1
H H17B 0.8826 0.1230 0.8905 0.069 Uiso calc R 1
C C18 0.7760(4) 0.4323(4) 0.7513(3) 0.0372(9) Uani d . 1
C C19 0.7429(4) 0.6805(4) 0.8146(4) 0.0427(9) Uani d . 1

loop_
_atom_site_aniso_label
_atom_site_aniso_U_11
_atom_site_aniso_U_22
_atom_site_aniso_U_33
_atom_site_aniso_U_12
_atom_site_aniso_U_13
_atom_site_aniso_U_23
S1 0.0462(5) 0.0512(6) 0.0383(5) 0.0047(5) 0.0000(4) -0.0010(5)
O1 0.0382(13) 0.0832(19) 0.0553(15) 0.0111(16) 0.0056(12) 0.0101(18)
N1 0.0321(16) 0.0376(16) 0.0376(17) 0.0036(14) 0.0070(13) -0.0046(15)
N2 0.0376(17) 0.0407(19) 0.0430(19) 0.0016(15) 0.0067(14) -0.0083(14)
N3 0.058(2) 0.056(2) 0.054(2) 0.0010(18) 0.0134(16) -0.0140(19)
C1 0.058(3) 0.075(3) 0.064(3) 0.012(2) 0.023(2) -0.006(2)
C2 0.075(3) 0.110(4) 0.071(3) 0.004(3) 0.044(3) -0.018(3)
C3 0.092(4) 0.096(4) 0.057(3) -0.005(3) 0.042(3) -0.004(3)
C4 0.081(3) 0.063(3) 0.066(3) -0.002(2) 0.036(3) 0.004(2)
C5 0.052(2) 0.050(2) 0.054(3) -0.0039(19) 0.024(2) -0.004(2)
C6 0.035(2) 0.045(2) 0.046(2) -0.0003(16) 0.0124(17) -0.0078(18)
C7 0.040(2) 0.042(2) 0.043(2) -0.0030(17) 0.0091(17) -0.0049(19)
C8 0.0347(19) 0.0334(19) 0.035(2) -0.0047(16) 0.0037(15) -0.0018(17)
C9 0.040(2) 0.047(2) 0.038(2) -0.0022(17) 0.0038(16) 0.0017(18)
C10 0.047(2) 0.053(2) 0.047(2) 0.002(2) 0.0137(18) 0.013(2)
C11 0.076(3) 0.073(3) 0.072(3) -0.007(2) 0.039(3) -0.011(3)
C12 0.116(4) 0.094(3) 0.101(3) 0.004(3) 0.068(3) -0.011(3)
C13 0.093(3) 0.105(3) 0.124(4) 0.007(3) 0.064(3) 0.018(3)
C14 0.070(3) 0.113(3) 0.100(3) -0.018(3) 0.030(2) 0.032(3)
C15 0.057(2) 0.097(3) 0.056(2) -0.027(3) 0.019(2) 0.006(3)
C16 0.043(2) 0.040(2) 0.051(2) 0.0080(17) 0.0091(18) -0.0014(19)
C17 0.052(3) 0.050(2) 0.055(2) 0.009(2) 0.003(2) 0.003(2)
C18 0.0340(19) 0.042(2) 0.0357(19) 0.0011(15) 0.0129(15) 0.0002(16)
C19 0.037(2) 0.043(2) 0.043(2) 0.0045(17) 0.0097(17) 0.003(2)

loop_
_atom_type_symbol
_atom_type_description
_atom_type_scat_dispersion_real
_atom_type_scat_dispersion_imag
_atom_type_scat_source
C C 0.0033 0.0016 'International Tables Vol C Tables 4.2.6.8 and 6.1.1.4'
H H 0.0000 0.0000 'International Tables Vol C Tables 4.2.6.8 and 6.1.1.4'
N N 0.0061 0.0033 'International Tables Vol C Tables 4.2.6.8 and 6.1.1.4'
O O 0.0106 0.0060 'International Tables Vol C Tables 4.2.6.8 and 6.1.1.4'
S S 0.1246 0.1234 'International Tables Vol C Tables 4.2.6.8 and 6.1.1.4'

loop_
_geom_angle_atom_site_label_1
_geom_angle_atom_site_label_2
_geom_angle_atom_site_label_3
_geom_angle
C18 S1 C17 91.03(18)
C18 N1 C8 120.2(3)
C18 N1 C16 115.6(3)
C8 N1 C16 124.1(3)
C18 N2 C19 118.9(3)
C2 C1 C6 120.3(4)
C2 C1 H1 119.9
C6 C1 H1 119.9
C3 C2 C1 120.4(5)
C3 C2 H2 119.8
C1 C2 H2 119.8
C2 C3 C4 120.3(5)
C2 C3 H3 119.9
C4 C3 H3 119.9
C3 C4 C5 119.6(5)
C3 C4 H4 120.2
C5 C4 H4 120.2
C6 C5 C4 121.1(4)
C6 C5 H5 119.5
C4 C5 H5 119.5
C5 C6 C1 118.3(4)
C5 C6 C7 124.2(3)
C1 C6 C7 117.4(4)
O1 C7 C6 121.3(3)
O1 C7 C8 118.7(3)
C6 C7 C8 120.0(3)
C9 C8 N1 122.5(3)
C9 C8 C7 119.7(3)
N1 C8 C7 117.9(3)
C8 C9 C10 130.9(3)
C8 C9 H9 114.6
C10 C9 H9 114.6
C11 C10 C15 120.0
C11 C10 C9 117.5(2)
C15 C10 C9 122.4(2)
C10 C11 C12 120.0
C10 C11 H11 120.0
C12 C11 H11 120.0
C13 C12 C11 120.0
C13 C12 H12 120.0
C11 C12 H12 120.0
C12 C13 C14 120.0
C12 C13 H13 120.0
C14 C13 H13 120.0
C15 C14 C13 120.0
C15 C14 H14 120.0
C13 C14 H14 120.0
C14 C15 C10 120.0
C14 C15 H15 120.0
C10 C15 H15 120.0
N1 C16 C17 106.4(3)
N1 C16 H16A 110.4
C17 C16 H16A 110.4
N1 C16 H16B 110.4
C17 C16 H16B 110.4
H16A C16 H16B 108.6
C16 C17 S1 105.9(3)
C16 C17 H17A 110.6
S1 C17 H17A 110.6
C16 C17 H17B 110.6
S1 C17 H17B 110.6
H17A C17 H17B 108.7
N2 C18 N1 121.6(3)
N2 C18 S1 126.3(3)
N1 C18 S1 112.1(2)
N3 C19 N2 173.7(4)

loop_
_geom_bond_atom_site_label_1
_geom_bond_atom_site_label_2
_geom_bond_distance
S1 C18 1.744(3)
S1 C17 1.807(4)
O1 C7 1.209(4)
N1 C18 1.335(4)
N1 C8 1.426(4)
N1 C16 1.460(4)
N2 C18 1.296(4)
N2 C19 1.323(5)
N3 C19 1.142(4)
C1 C2 1.384(6)
C1 C6 1.384(5)
C1 H1 0.9300
C2 C3 1.361(7)
C2 H2 0.9300
C3 C4 1.361(6)
C3 H3 0.9300
C4 C5 1.390(5)
C4 H4 0.9300
C5 C6 1.373(5)
C5 H5 0.9300
C6 C7 1.479(5)
C7 C8 1.495(5)
C8 C9 1.333(5)
C9 C10 1.458(4)
C9 H9 0.9300
C10 C11 1.3900
C10 C15 1.3900
C11 C12 1.3900
C11 H11 0.9300
C12 C13 1.3900
C12 H12 0.9300
C13 C14 1.3900
C13 H13 0.9300
C14 C15 1.3900
C14 H14 0.9300
C15 H15 0.9300
C16 C17 1.495(5)
C16 H16A 0.9700
C16 H16B 0.9700
C17 H17A 0.9700
C17 H17B 0.9700

loop_
_geom_hbond_atom_site_label_D
_geom_hbond_atom_site_label_H
_geom_hbond_atom_site_label_A
_geom_hbond_site_symmetry_A
_geom_hbond_distance_DH
_geom_hbond_distance_HA
_geom_hbond_distance_DA
_geom_hbond_angle_DHA
C16 H16B O1 2_646 0.97 2.39 3.300(5) 156

loop_
_geom_torsion_atom_site_label_1
_geom_torsion_atom_site_label_2
_geom_torsion_atom_site_label_3
_geom_torsion_atom_site_label_4
_geom_torsion
C6 C1 C2 C3 -1.3(7)
C1 C2 C3 C4 -0.2(8)
C2 C3 C4 C5 1.7(8)
C3 C4 C5 C6 -1.7(7)
C4 C5 C6 C1 0.2(6)
C4 C5 C6 C7 -176.7(4)
C2 C1 C6 C5 1.3(6)
C2 C1 C6 C7 178.4(4)
C5 C6 C7 O1 147.8(4)
C1 C6 C7 O1 -29.1(5)
C5 C6 C7 C8 -30.7(5)
C1 C6 C7 C8 152.4(3)
C18 N1 C8 C9 117.7(4)
C16 N1 C8 C9 -57.9(5)
C18 N1 C8 C7 -62.8(4)
C16 N1 C8 C7 121.6(4)
O1 C7 C8 C9 -25.1(5)
C6 C7 C8 C9 153.4(3)
O1 C7 C8 N1 155.4(4)
C6 C7 C8 N1 -26.0(4)
N1 C8 C9 C10 -7.0(6)
C7 C8 C9 C10 173.5(4)
C8 C9 C10 C11 151.0(4)
C8 C9 C10 C15 -26.8(5)
C15 C10 C11 C12 0.0
C9 C10 C11 C12 -177.8(3)
C10 C11 C12 C13 0.0
C11 C12 C13 C14 0.0
C12 C13 C14 C15 0.0
C13 C14 C15 C10 0.0
C11 C10 C15 C14 0.0
C9 C10 C15 C14 177.7(3)
C18 N1 C16 C17 25.0(4)
C8 N1 C16 C17 -159.2(3)
N1 C16 C17 S1 -30.8(4)
C18 S1 C17 C16 24.4(3)
C19 N2 C18 N1 -179.2(3)
C19 N2 C18 S1 -1.4(5)
C8 N1 C18 N2 -4.2(5)
C16 N1 C18 N2 171.8(3)
C8 N1 C18 S1 177.7(2)
C16 N1 C18 S1 -6.4(4)
C17 S1 C18 N2 170.8(3)
C17 S1 C18 N1 -11.2(3)

loop_
_cod_related_entry_id
_cod_related_entry_database
_cod_related_entry_code
1 ChemSpider 21197025
